data_4315342
loop_
_publ_author_name
'Ashutosh Kumar Mishra'
'Sandeep Verma'

_publ_section_title
;
 Decanuclear Copper Framework Supported by a Tripodal Adenine Ligand
;
_journal_name_full 'Inorganic Chemistry'
_journal_page_first 3691
_journal_page_last 3693
_journal_paper_doi 10.1021/ic100254t
_journal_volume 49
_journal_year 2010
_chemical_formula_moiety 'C146 H182 Cl16 Cu10 N60 O4'
_chemical_formula_sum 'C146 H182 Cl16 Cu10 N60 O4'
_chemical_formula_weight 4044.12
_chemical_name_common 'Trisadenine copper complex 1'
_chemical_name_systematic
;
 ?
;
_space_group_IT_number 15
_symmetry_cell_setting monoclinic
_symmetry_space_group_name_Hall '-C 2yc'
_symmetry_space_group_name_H-M 'C 1 2/c 1'
_atom_sites_solution_hydrogens geom
_atom_sites_solution_primary direct
_atom_sites_solution_secondary difmap
_audit_creation_method SHELXL-97
_cell_angle_alpha 90.00
_cell_angle_beta 107.503(5)
_cell_angle_gamma 90.00
_cell_formula_units_Z 4
_cell_length_a 24.409(4)
_cell_length_b 24.269(4)
_cell_length_c 34.769(8)
_cell_measurement_reflns_used 19235
_cell_measurement_temperature 100(2)
_cell_measurement_theta_max 26.0
_cell_measurement_theta_min 2.0
_cell_volume 19643(6)
_computing_cell_refinement 'SMART 5.628 (Bruker, 2003)'
_computing_data_collection 'SMART 5.628 (Bruker, 2003)'
_computing_data_reduction 'SAINT+ 6.45  (Bruker, 2003)'
_computing_molecular_graphics 'diamond 3.1d'
_computing_structure_refinement 'SHELXL-97 (Sheldrick, 1997)'
_computing_structure_solution Sir92
_diffrn_ambient_temperature 100(2)
_diffrn_measured_fraction_theta_full 0.995
_diffrn_measured_fraction_theta_max 0.995
_diffrn_measurement_device_type 'CCD area Detector'
_diffrn_measurement_method 'Phi-Omega scans'
_diffrn_radiation_monochromator graphite
_diffrn_radiation_source 'fine-focus sealed tube'
_diffrn_radiation_type MoK\a
_diffrn_radiation_wavelength 0.71073
_diffrn_reflns_av_R_equivalents 0.0885
_diffrn_reflns_av_sigmaI/netI 0.1102
_diffrn_reflns_limit_h_max 30
_diffrn_reflns_limit_h_min -18
_diffrn_reflns_limit_k_max 29
_diffrn_reflns_limit_k_min -28
_diffrn_reflns_limit_l_max 40
_diffrn_reflns_limit_l_min -42
_diffrn_reflns_number 54773
_diffrn_reflns_theta_full 26.00
_diffrn_reflns_theta_max 26.00
_diffrn_reflns_theta_min 1.97
_exptl_absorpt_coefficient_mu 1.339
_exptl_absorpt_correction_T_max 0.7756
_exptl_absorpt_correction_T_min 0.7307
_exptl_absorpt_correction_type psi-scan
_exptl_absorpt_process_details '(North et al., 1968)'
_exptl_crystal_colour brown
_exptl_crystal_density_diffrn 1.368
_exptl_crystal_density_method 'not measured'
_exptl_crystal_description prismatic
_exptl_crystal_F_000 8288
_exptl_crystal_size_max 0.25
_exptl_crystal_size_mid 0.21
_exptl_crystal_size_min 0.20
_refine_diff_density_max 1.357
_refine_diff_density_min -0.631
_refine_diff_density_rms 0.133
_refine_ls_extinction_method none
_refine_ls_goodness_of_fit_ref 0.923
_refine_ls_hydrogen_treatment mixed
_refine_ls_matrix_type fullcycle
_refine_ls_number_parameters 1079
_refine_ls_number_reflns 19235
_refine_ls_number_restraints 47
_refine_ls_restrained_S_all 0.927
_refine_ls_R_factor_all 0.1079
_refine_ls_R_factor_gt 0.0690
_refine_ls_shift/su_max 0.000
_refine_ls_shift/su_mean 0.000
_refine_ls_structure_factor_coef Fsqd
_refine_ls_weighting_details 'calc w=1/[\s^2^(Fo^2^)+(0.1028P)^2^+0.0000P] where P=(Fo^2^+2Fc^2^)/3'
_refine_ls_weighting_scheme calc
_refine_ls_wR_factor_gt 0.1721
_refine_ls_wR_factor_ref 0.1911
_reflns_number_gt 11083
_reflns_number_total 19235
_reflns_threshold_expression >2sigma(I)
_cod_data_source_file ic100254t_si_003_1.cif
_cod_data_source_block Trisadenine_copper_1
_cod_depositor_comments
;
The following automatic conversions were performed:

'_symmetry_cell_setting' value 'Monoclinic' changed to 'monoclinic'
according to the built-in table from CIF Core dictionary named
'cif_core.dic' version 2.4.1 from 2010-06-29.

Automatic conversion script
Id: cif_fix_values 1646 2011-03-28 12:23:43Z adriana 
;
_cod_database_code 4315342

loop_
_symmetry_equiv_pos_as_xyz
'x, y, z'
'-x, y, -z+1/2'
'x+1/2, y+1/2, z'
'-x+1/2, y+1/2, -z+1/2'
'-x, -y, -z'
'x, -y, z-1/2'
'-x+1/2, -y+1/2, -z'
'x+1/2, -y+1/2, z-1/2'

loop_
_atom_site_label
_atom_site_type_symbol
_atom_site_fract_x
_atom_site_fract_y
_atom_site_fract_z
_atom_site_U_iso_or_equiv
_atom_site_adp_type
_atom_site_occupancy
_atom_site_symmetry_multiplicity
_atom_site_calc_flag
_atom_site_refinement_flags
_atom_site_disorder_assembly
_atom_site_disorder_group
Cu1 Cu 0.66641(3) 0.72619(3) 0.630408(19) 0.032 Uani 1 1 d . . .
Cu2 Cu 0.71386(3) 0.63312(3) 0.58617(2) 0.038 Uani 1 1 d . . .
Cu3 Cu 0.58629(3) 0.62562(3) 0.584775(19) 0.033 Uani 1 1 d . . .
Cu4 Cu 0.62670(3) 0.71955(3) 0.53729(2) 0.037 Uani 1 1 d . . .
Cu5 Cu 0.20881(3) 0.68323(3) 0.588267(18) 0.028 Uani 1 1 d . . .
Cl6 Cl 0.58875(6) 0.67284(6) 0.64601(4) 0.033 Uani 1 1 d . . .
Cl1 Cl 0.66186(6) 0.55745(6) 0.59612(4) 0.044 Uani 1 1 d . . .
Cl2 Cl 0.62382(6) 0.79519(6) 0.58161(4) 0.041 Uani 1 1 d . . .
Cl3 Cl 0.54436(7) 0.66308(7) 0.51929(4) 0.045 Uani 1 1 d . . .
N7A N 0.7807(2) 0.5883(2) 0.58325(14) 0.042 Uani 1 1 d . . .
Cl5 Cl 0.75736(6) 0.68351(6) 0.64914(4) 0.039 Uani 1 1 d . . .
N7E N 0.60483(19) 0.7604(2) 0.48551(13) 0.037 Uani 1 1 d . . .
N7D N 0.69139(19) 0.78047(19) 0.67556(13) 0.034 Uani 1 1 d . . .
N7B N 0.52471(19) 0.56879(18) 0.57963(13) 0.033 Uani 1 1 d . . .
C5E C 0.5555(2) 0.7890(2) 0.46494(16) 0.034 Uani 1 1 d . . .
C5D C 0.6629(2) 0.8199(2) 0.69218(16) 0.033 Uani 1 1 d . . .
Cl7 Cl 0.23605(6) 0.66389(6) 0.53248(4) 0.036 Uani 1 1 d . . .
Cl8 Cl 0.15563(6) 0.72440(6) 0.62441(4) 0.040 Uani 1 1 d . . .
O2 O 0.14106(15) 0.63176(15) 0.56821(11) 0.033 Uani 1 1 d D . .
N7F N 0.26765(18) 0.74370(17) 0.60297(12) 0.028 Uani 1 1 d . . .
N6C N 0.35649(19) 0.63390(18) 0.60754(13) 0.033 Uani 1 1 d . . .
H6C H 0.3296 0.6580 0.5994 0.039 Uiso 1 1 calc R . .
C6C C 0.3499(2) 0.5927(2) 0.63207(16) 0.031 Uani 1 1 d . . .
C30 C 0.4087(2) 0.6386(2) 0.59444(18) 0.035 Uani 1 1 d . . .
H30A H 0.4021 0.6211 0.5684 0.042 Uiso 1 1 calc R . .
H30B H 0.4405 0.6201 0.6136 0.042 Uiso 1 1 calc R . .
N1C N 0.3938(2) 0.55797(19) 0.64931(14) 0.039 Uani 1 1 d . . .
N7C N 0.24671(18) 0.61429(18) 0.63014(13) 0.029 Uani 1 1 d . . .
N9F N 0.31430(18) 0.81684(17) 0.59067(12) 0.028 Uani 1 1 d . . .
N9E N 0.6115(2) 0.7867(2) 0.42545(14) 0.047 Uani 1 1 d . . .
C4E C 0.5601(3) 0.8051(3) 0.42785(17) 0.039 Uani 1 1 d . . .
N3E N 0.5227(2) 0.8347(2) 0.39941(14) 0.043 Uani 1 1 d . . .
N3F N 0.36967(18) 0.84142(17) 0.65882(12) 0.028 Uani 1 1 d . . .
C16 C 0.3256(2) 0.8660(2) 0.56894(16) 0.029 Uani 1 1 d . . .
H16A H 0.3326 0.8546 0.5441 0.034 Uiso 1 1 calc R . .
H16B H 0.3597 0.8848 0.5854 0.034 Uiso 1 1 calc R . .
C4F C 0.3311(2) 0.8108(2) 0.63153(16) 0.029 Uani 1 1 d . . .
C21 C 0.4358(2) 0.7774(2) 0.55208(17) 0.033 Uani 1 1 d . . .
C20 C 0.4150(2) 0.7235(2) 0.55403(16) 0.031 Uani 1 1 d . . .
C19 C 0.4234(2) 0.6995(2) 0.59156(16) 0.029 Uani 1 1 d . . .
N9C N 0.2395(2) 0.5400(2) 0.66640(13) 0.038 Uani 1 1 d . . .
C8C C 0.2115(3) 0.5850(2) 0.64585(16) 0.037 Uani 1 1 d . . .
H8C H 0.1735 0.5942 0.6431 0.044 Uiso 1 1 calc R . .
N1F N 0.34954(18) 0.78189(19) 0.70832(13) 0.032 Uani 1 1 d . . .
C8B C 0.4874(2) 0.5588(3) 0.54407(17) 0.040 Uani 1 1 d . . .
H8B H 0.4838 0.5801 0.5212 0.048 Uiso 1 1 calc R . .
C5B C 0.5145(2) 0.5281(2) 0.60561(17) 0.036 Uani 1 1 d . . .
C2F C 0.3762(2) 0.8240(2) 0.69592(16) 0.032 Uani 1 1 d . . .
H2F H 0.4028 0.8433 0.7162 0.038 Uiso 1 1 calc R . .
N9B N 0.4547(2) 0.5134(2) 0.54471(14) 0.039 Uani 1 1 d . . .
C5F C 0.3019(2) 0.7653(2) 0.63953(15) 0.029 Uani 1 1 d . . .
C8F C 0.2766(2) 0.7760(2) 0.57481(17) 0.031 Uani 1 1 d . . .
H8F H 0.2591 0.7711 0.5473 0.037 Uiso 1 1 calc R . .
N6F N 0.28283(19) 0.71133(19) 0.69258(13) 0.034 Uani 1 1 d . . .
H6F H 0.2630 0.6884 0.6750 0.041 Uiso 1 1 calc R . .
C23 C 0.4679(2) 0.7824(2) 0.62528(16) 0.030 Uani 1 1 d . . .
C25 C 0.4566(2) 0.7014(2) 0.66795(16) 0.035 Uani 1 1 d . . .
H25A H 0.4435 0.6639 0.6642 0.053 Uiso 1 1 calc R . .
H25B H 0.4350 0.7212 0.6825 0.053 Uiso 1 1 calc R . .
H25C H 0.4966 0.7021 0.6830 0.053 Uiso 1 1 calc R . .
C6F C 0.3110(2) 0.7521(2) 0.68028(15) 0.029 Uani 1 1 d . . .
C22 C 0.4630(2) 0.8063(2) 0.58802(18) 0.035 Uani 1 1 d . . .
C31 C 0.6634(3) 0.5617(2) 0.72762(16) 0.040 Uani 1 1 d . . .
C27 C 0.4878(3) 0.8646(2) 0.58622(19) 0.043 Uani 1 1 d . . .
H27A H 0.4644 0.8914 0.5942 0.064 Uiso 1 1 calc R . .
H27B H 0.4880 0.8722 0.5592 0.064 Uiso 1 1 calc R . .
H27C H 0.5263 0.8663 0.6041 0.064 Uiso 1 1 calc R . .
C42 C 0.6122(2) 0.6375(3) 0.75279(16) 0.040 Uani 1 1 d . . .
H42A H 0.5796 0.6339 0.7292 0.060 Uiso 1 1 calc R . .
H42B H 0.6186 0.6758 0.7598 0.060 Uiso 1 1 calc R . .
H42C H 0.6052 0.6179 0.7748 0.060 Uiso 1 1 calc R . .
C35 C 0.7161(2) 0.6450(2) 0.75311(15) 0.034 Uani 1 1 d . . .
C49 C 0.1403(3) 0.5815(2) 0.54721(19) 0.041 Uani 1 1 d . . .
H49A H 0.1434 0.5892 0.5208 0.061 Uiso 1 1 calc R . .
H49B H 0.1050 0.5624 0.5447 0.061 Uiso 1 1 calc R . .
H49C H 0.1721 0.5590 0.5619 0.061 Uiso 1 1 calc R . .
C36 C 0.6649(3) 0.6139(2) 0.74428(15) 0.036 Uani 1 1 d . . .
N1D N 0.5938(2) 0.87467(18) 0.70950(14) 0.035 Uani 1 1 d . . .
N9D N 0.7562(2) 0.8349(2) 0.71739(15) 0.043 Uani 1 1 d . . .
C4D C 0.7029(2) 0.8539(2) 0.71864(16) 0.035 Uani 1 1 d . . .
C2D C 0.6368(3) 0.9047(2) 0.73147(17) 0.038 Uani 1 1 d . . .
H2D H 0.6264 0.9358 0.7433 0.046 Uiso 1 1 calc R . .
C6D C 0.6054(2) 0.8310(2) 0.68938(16) 0.030 Uani 1 1 d . . .
N6E N 0.49192(19) 0.79090(19) 0.50680(13) 0.034 Uani 1 1 d . . .
H6E H 0.5175 0.7744 0.5258 0.041 Uiso 1 1 calc R . .
C24 C 0.4480(2) 0.7284(2) 0.62707(16) 0.033 Uani 1 1 d . . .
C17 C 0.2744(2) 0.9054(2) 0.55935(17) 0.036 Uani 1 1 d . . .
H17A H 0.2420 0.8884 0.5397 0.043 Uiso 1 1 calc R . .
H17B H 0.2841 0.9388 0.5474 0.043 Uiso 1 1 calc R . .
C34 C 0.7669(3) 0.6227(2) 0.74801(16) 0.038 Uani 1 1 d . . .
C33 C 0.7631(3) 0.5700(3) 0.72996(16) 0.043 Uani 1 1 d . . .
C26 C 0.5010(2) 0.8121(3) 0.66304(17) 0.039 Uani 1 1 d . . .
H26A H 0.4941 0.8514 0.6604 0.046 Uiso 1 1 calc R . .
H26B H 0.4903 0.7988 0.6861 0.046 Uiso 1 1 calc R . .
C32 C 0.7124(3) 0.5410(2) 0.71830(16) 0.048 Uani 1 1 d . . .
C40 C 0.8221(3) 0.6540(3) 0.76042(18) 0.047 Uani 1 1 d . . .
H40A H 0.8225 0.6802 0.7398 0.071 Uiso 1 1 calc R . .
H40B H 0.8537 0.6289 0.7641 0.071 Uiso 1 1 calc R . .
H40C H 0.8257 0.6730 0.7853 0.071 Uiso 1 1 calc R . .
N3B N 0.4512(2) 0.4482(2) 0.59688(15) 0.044 Uani 1 1 d . . .
N1B N 0.5198(2) 0.46941(19) 0.66118(14) 0.038 Uani 1 1 d . . .
N6B N 0.5803(2) 0.5450(2) 0.67157(13) 0.040 Uani 1 1 d . . .
H6B H 0.5918 0.5743 0.6623 0.049 Uiso 1 1 calc R . .
N1A N 0.8747(2) 0.5034(2) 0.66753(15) 0.050 Uani 1 1 d . . .
C2B C 0.4780(3) 0.4400(3) 0.63568(18) 0.043 Uani 1 1 d . . .
H2B H 0.4660 0.4092 0.6469 0.052 Uiso 1 1 calc R . .
C5A C 0.8209(3) 0.5539(3) 0.61055(18) 0.041 Uani 1 1 d . . .
C4B C 0.4720(3) 0.4942(3) 0.58385(18) 0.043 Uani 1 1 d . . .
C6A C 0.8333(3) 0.5410(3) 0.65184(17) 0.043 Uani 1 1 d . . .
C2E C 0.4768(2) 0.8479(3) 0.41034(16) 0.039 Uani 1 1 d . . .
H2E H 0.4490 0.8689 0.3921 0.046 Uiso 1 1 calc R . .
N6D N 0.56248(18) 0.7993(2) 0.66760(14) 0.035 Uani 1 1 d . . .
H6D H 0.5705 0.7706 0.6558 0.042 Uiso 1 1 calc R . .
N9A N 0.83463(19) 0.5465(2) 0.55094(14) 0.038 Uani 1 1 d . . .
C8D C 0.7468(2) 0.7923(3) 0.69138(17) 0.041 Uani 1 1 d . . .
H8D H 0.7760 0.7732 0.6851 0.049 Uiso 1 1 calc R . .
C5 C 0.3517(3) 0.5197(3) 0.50372(18) 0.050 Uani 1 1 d . . .
H5A H 0.3577 0.5589 0.5012 0.060 Uiso 1 1 calc R . .
H5B H 0.3249 0.5072 0.4785 0.060 Uiso 1 1 calc R . .
C4 C 0.4094(3) 0.4894(3) 0.51020(18) 0.051 Uani 1 1 d . . .
H4A H 0.4047 0.4507 0.5153 0.062 Uiso 1 1 calc R . .
H4B H 0.4211 0.4923 0.4860 0.062 Uiso 1 1 calc R . .
N1E N 0.46598(19) 0.8343(2) 0.44470(14) 0.037 Uani 1 1 d . . .
C6E C 0.5043(2) 0.8046(2) 0.47351(16) 0.033 Uani 1 1 d . . .
C6B C 0.5396(3) 0.5147(2) 0.64693(17) 0.037 Uani 1 1 d . . .
C37 C 0.6068(3) 0.5303(3) 0.71465(17) 0.049 Uani 1 1 d . . .
H37A H 0.6135 0.4909 0.7176 0.059 Uiso 1 1 calc R . .
H37B H 0.5822 0.5413 0.7306 0.059 Uiso 1 1 calc R . .
C28 C 0.4350(2) 0.8033(3) 0.51222(18) 0.044 Uani 1 1 d . . .
H28A H 0.4043 0.7877 0.4903 0.053 Uiso 1 1 calc R . .
H28B H 0.4292 0.8428 0.5129 0.053 Uiso 1 1 calc R . .
C39 C 0.8139(3) 0.5461(3) 0.71800(16) 0.052 Uani 1 1 d . . .
H39A H 0.8499 0.5605 0.7354 0.062 Uiso 1 1 calc R . .
H39B H 0.8145 0.5063 0.7201 0.062 Uiso 1 1 calc R . .
C38 C 0.7079(3) 0.4863(3) 0.69548(18) 0.058 Uani 1 1 d . . .
H38A H 0.7240 0.4905 0.6737 0.087 Uiso 1 1 calc R . .
H38B H 0.6682 0.4759 0.6850 0.087 Uiso 1 1 calc R . .
H38C H 0.7285 0.4583 0.7136 0.087 Uiso 1 1 calc R . .
N6A N 0.8049(2) 0.5634(2) 0.67532(14) 0.055 Uani 1 1 d . . .
H6A H 0.7803 0.5890 0.6654 0.066 Uiso 1 1 calc R . .
N3A N 0.8955(2) 0.4910(2) 0.60484(15) 0.043 Uani 1 1 d . . .
C4A C 0.8534(2) 0.5286(2) 0.59007(17) 0.038 Uani 1 1 d . . .
C8A C 0.7913(2) 0.5825(3) 0.54880(17) 0.041 Uani 1 1 d . . .
H8A H 0.7713 0.6011 0.5254 0.049 Uiso 1 1 calc R . .
C18 C 0.2570(3) 0.9208(3) 0.59753(18) 0.047 Uani 1 1 d . . .
H18A H 0.2363 0.8907 0.6045 0.070 Uiso 1 1 calc R . .
H18B H 0.2330 0.9530 0.5921 0.070 Uiso 1 1 calc R . .
H18C H 0.2909 0.9282 0.6196 0.070 Uiso 1 1 calc R . .
C1 C 0.8588(3) 0.5316(3) 0.51787(19) 0.049 Uani 1 1 d . . .
H1A H 0.8283 0.5305 0.4924 0.059 Uiso 1 1 calc R . .
H1B H 0.8764 0.4954 0.5228 0.059 Uiso 1 1 calc R . .
C13 C 0.6348(3) 0.7931(4) 0.39127(18) 0.063 Uani 1 1 d U . .
H13A H 0.6317 0.8315 0.3830 0.076 Uiso 1 1 calc R . .
H13B H 0.6753 0.7836 0.4001 0.076 Uiso 1 1 calc R . .
C8E C 0.6368(3) 0.7596(3) 0.46135(16) 0.043 Uani 1 1 d . . .
H8E H 0.6726 0.7426 0.4676 0.051 Uiso 1 1 calc R . .
C41 C 0.7152(3) 0.7047(2) 0.76483(16) 0.038 Uani 1 1 d . . .
H41A H 0.7478 0.7235 0.7604 0.046 Uiso 1 1 calc R . .
H41B H 0.6805 0.7219 0.7477 0.046 Uiso 1 1 calc R . .
N3D N 0.6934(2) 0.8969(2) 0.73931(14) 0.039 Uani 1 1 d . . .
C10 C 0.8120(3) 0.8573(4) 0.7417(2) 0.065 Uani 1 1 d U . .
H10A H 0.8083 0.8967 0.7448 0.078 Uiso 1 1 calc R . .
H10B H 0.8401 0.8515 0.7274 0.078 Uiso 1 1 calc R . .
C5C C 0.2983(2) 0.5862(2) 0.64130(15) 0.029 Uani 1 1 d . . .
N3C N 0.3373(2) 0.50405(19) 0.68087(14) 0.040 Uani 1 1 d . . .
C4C C 0.2947(2) 0.5403(2) 0.66444(15) 0.034 Uani 1 1 d . . .
C2C C 0.3843(3) 0.5172(2) 0.67251(18) 0.043 Uani 1 1 d . . .
H2C H 0.4159 0.4950 0.6844 0.051 Uiso 1 1 calc R . .
C7 C 0.2107(3) 0.4953(3) 0.68197(19) 0.050 Uani 1 1 d U . .
H7A H 0.1838 0.5109 0.6947 0.061 Uiso 1 1 calc R . .
H7B H 0.2390 0.4740 0.7020 0.061 Uiso 1 1 calc R . .
C8 C 0.1781(3) 0.4575(3) 0.6462(2) 0.069 Uani 1 1 d U . .
H8G H 0.1552 0.4312 0.6557 0.083 Uiso 1 1 calc R . .
H8H H 0.1520 0.4799 0.6256 0.083 Uiso 1 1 calc R . .
C9 C 0.2186(4) 0.4256(3) 0.6270(2) 0.092 Uani 1 1 d U . .
H9A H 0.2308 0.4496 0.6093 0.138 Uiso 1 1 calc R . .
H9B H 0.1984 0.3947 0.6120 0.138 Uiso 1 1 calc R . .
H9C H 0.2515 0.4127 0.6480 0.138 Uiso 1 1 calc R . .
C29 C 0.3841(3) 0.6936(3) 0.51518(17) 0.045 Uani 1 1 d . . .
H29A H 0.4118 0.6777 0.5039 0.068 Uiso 1 1 calc R . .
H29B H 0.3605 0.7192 0.4963 0.068 Uiso 1 1 calc R . .
H29C H 0.3604 0.6650 0.5208 0.068 Uiso 1 1 calc R . .
C2A C 0.9027(3) 0.4805(3) 0.64332(19) 0.048 Uani 1 1 d . . .
H2A H 0.9303 0.4542 0.6552 0.057 Uiso 1 1 calc R . .
Cl4 Cl 0.72049(7) 0.69470(9) 0.53441(5) 0.062 Uani 1 1 d . . .
O1 O 0.64745(15) 0.67586(16) 0.58548(10) 0.035 Uani 1 1 d . . .
C11 C 0.8337(4) 0.8307(4) 0.7833(2) 0.079 Uani 1 1 d DU . .
H11A H 0.8366 0.7914 0.7794 0.095 Uiso 1 1 calc R . .
H11B H 0.8724 0.8442 0.7960 0.095 Uiso 1 1 calc R . .
C14 C 0.6061(4) 0.7595(4) 0.3570(2) 0.086 Uani 1 1 d U . .
H14A H 0.6160 0.7724 0.3336 0.103 Uiso 1 1 calc R . .
H14B H 0.5648 0.7632 0.3515 0.103 Uiso 1 1 calc R . .
C15 C 0.6221(5) 0.7015(5) 0.3642(3) 0.117 Uani 1 1 d U . .
H15A H 0.6628 0.6987 0.3771 0.175 Uiso 1 1 calc R . .
H15B H 0.6122 0.6822 0.3390 0.175 Uiso 1 1 calc R . .
H15C H 0.6020 0.6856 0.3814 0.175 Uiso 1 1 calc R . .
C12 C 0.8037(5) 0.8382(4) 0.8090(3) 0.111 Uani 1 1 d DU . .
H12A H 0.7940 0.8764 0.8095 0.167 Uiso 1 1 calc R . .
H12B H 0.8262 0.8269 0.8355 0.167 Uiso 1 1 calc R . .
H12C H 0.7692 0.8166 0.8006 0.167 Uiso 1 1 calc R . .
C6 C 0.3249(3) 0.5110(3) 0.5373(2) 0.057 Uani 1 1 d . . .
C2 C 0.9029(3) 0.5735(3) 0.5156(2) 0.064 Uani 1 1 d . . .
H2G H 0.9331 0.5748 0.5412 0.077 Uiso 1 1 calc R . .
H2H H 0.8852 0.6096 0.5106 0.077 Uiso 1 1 calc R . .
C3 C 0.9288(4) 0.5592(3) 0.4822(2) 0.076 Uani 1 1 d . . .
H3A H 0.9468 0.5236 0.4874 0.114 Uiso 1 1 calc R . .
H3B H 0.9569 0.5864 0.4813 0.114 Uiso 1 1 calc R . .
H3C H 0.8990 0.5584 0.4568 0.114 Uiso 1 1 calc R . .
H2M H 0.1071(15) 0.652(2) 0.5647(17) 0.050 Uiso 1 1 d D . .

loop_
_atom_site_aniso_label
_atom_site_aniso_U_11
_atom_site_aniso_U_22
_atom_site_aniso_U_33
_atom_site_aniso_U_23
_atom_site_aniso_U_13
_atom_site_aniso_U_12
Cu1 0.025 0.045 0.026 0.005 0.009 0.008
Cu2 0.029 0.058 0.028 0.007 0.012 0.019
Cu3 0.030 0.043 0.025 0.003 0.008 0.011
Cu4 0.030 0.057 0.026 0.011 0.011 0.015
Cu5 0.023 0.034 0.025 0.002 0.005 -0.001
Cl6 0.035 0.037 0.031 0.000 0.016 0.005
Cl1 0.035 0.052 0.041 -0.001 0.005 0.019
Cl2 0.039 0.048 0.033 0.007 0.009 0.012
Cl3 0.044 0.054 0.031 0.007 0.000 0.007
N7A 0.031 0.064 0.030 -0.002 0.009 0.018
Cl5 0.028 0.057 0.032 0.006 0.008 0.014
N7E 0.025 0.064 0.023 0.017 0.009 0.010
N7D 0.028 0.043 0.031 -0.002 0.008 -0.002
N7B 0.029 0.033 0.036 -0.001 0.008 0.013
C5E 0.027 0.050 0.023 0.015 0.005 0.008
C5D 0.029 0.039 0.028 0.000 0.008 -0.007
Cl7 0.037 0.043 0.027 -0.002 0.007 -0.003
Cl8 0.029 0.054 0.037 -0.001 0.009 0.005
O2 0.021 0.033 0.040 0.001 0.001 -0.006
N7F 0.027 0.031 0.028 0.002 0.010 -0.004
N6C 0.033 0.033 0.036 0.000 0.016 0.000
C6C 0.032 0.031 0.027 -0.001 0.004 0.003
C30 0.028 0.034 0.048 -0.002 0.018 -0.002
N1C 0.042 0.039 0.037 -0.001 0.014 0.003
N7C 0.023 0.035 0.028 0.000 0.007 -0.004
N9F 0.029 0.032 0.025 0.003 0.009 -0.002
N9E 0.023 0.088 0.029 0.014 0.005 0.011
C4E 0.032 0.052 0.035 0.004 0.013 0.006
N3E 0.033 0.065 0.031 0.011 0.011 0.003
N3F 0.025 0.033 0.028 -0.002 0.009 0.000
C16 0.029 0.029 0.029 0.007 0.011 0.006
C4F 0.024 0.033 0.031 -0.001 0.009 0.008
C21 0.028 0.038 0.039 0.006 0.018 0.010
C20 0.022 0.041 0.032 0.001 0.010 0.013
C19 0.018 0.034 0.035 -0.002 0.009 0.005
N9C 0.043 0.044 0.022 0.006 0.003 -0.012
C8C 0.035 0.047 0.024 0.009 0.002 -0.008
N1F 0.024 0.046 0.025 0.004 0.005 0.003
C8B 0.029 0.055 0.034 -0.002 0.009 0.013
C5B 0.033 0.037 0.033 -0.003 0.003 0.011
C2F 0.029 0.038 0.029 -0.006 0.011 0.003
N9B 0.029 0.053 0.031 -0.005 0.003 0.014
C5F 0.025 0.032 0.029 -0.004 0.008 0.000
C8F 0.025 0.030 0.035 0.005 0.005 0.006
N6F 0.035 0.038 0.026 0.004 0.005 0.002
C23 0.020 0.038 0.034 0.002 0.011 0.005
C25 0.034 0.047 0.028 0.011 0.012 0.005
C6F 0.025 0.034 0.025 0.003 0.005 0.003
C22 0.023 0.034 0.049 0.001 0.014 0.005
C31 0.054 0.039 0.020 -0.003 -0.002 0.004
C27 0.041 0.036 0.058 0.000 0.027 -0.004
C42 0.043 0.053 0.022 -0.003 0.006 0.003
C35 0.041 0.041 0.014 0.006 0.001 0.004
C49 0.039 0.030 0.052 -0.004 0.011 0.004
C36 0.050 0.044 0.013 0.003 0.006 0.002
N1D 0.038 0.032 0.040 -0.006 0.017 -0.005
N9D 0.022 0.062 0.041 0.000 0.005 -0.006
C4D 0.022 0.052 0.030 0.005 0.005 -0.008
C2D 0.039 0.038 0.037 0.005 0.011 -0.006
C6D 0.027 0.030 0.031 0.008 0.008 -0.001
N6E 0.023 0.052 0.029 0.011 0.011 0.005
C24 0.021 0.044 0.036 0.009 0.011 0.004
C17 0.033 0.034 0.040 0.005 0.011 0.007
C34 0.048 0.047 0.020 -0.001 0.012 0.013
C33 0.051 0.047 0.026 0.007 0.005 0.017
C26 0.021 0.052 0.042 -0.011 0.007 0.003
C32 0.075 0.038 0.020 0.001 0.000 0.021
C40 0.041 0.068 0.029 -0.005 0.006 0.001
N3B 0.040 0.049 0.040 -0.008 0.008 0.002
N1B 0.044 0.039 0.032 -0.002 0.013 0.005
N6B 0.047 0.039 0.030 -0.005 0.005 0.002
N1A 0.042 0.056 0.038 -0.004 -0.010 0.025
C2B 0.045 0.041 0.044 -0.003 0.014 0.002
C5A 0.035 0.044 0.039 -0.004 0.006 0.011
C4B 0.042 0.051 0.037 -0.001 0.014 0.012
C6A 0.042 0.046 0.036 -0.003 0.005 0.022
C2E 0.033 0.057 0.028 0.014 0.013 0.011
N6D 0.019 0.044 0.043 -0.006 0.009 0.001
N9A 0.026 0.052 0.038 -0.007 0.012 0.002
C8D 0.023 0.055 0.037 0.006 -0.003 0.000
C5 0.042 0.062 0.039 -0.012 0.001 0.013
C4 0.035 0.077 0.032 -0.020 -0.003 0.011
N1E 0.024 0.049 0.033 0.012 0.004 0.008
C6E 0.027 0.041 0.030 0.006 0.007 0.005
C6B 0.043 0.033 0.037 -0.005 0.014 0.005
C37 0.059 0.053 0.026 0.006 -0.003 -0.006
C28 0.028 0.071 0.039 0.018 0.018 0.009
C39 0.059 0.073 0.023 0.005 0.012 0.036
C38 0.091 0.040 0.031 -0.006 -0.001 0.023
N6A 0.072 0.066 0.026 0.002 0.014 0.031
N3A 0.030 0.046 0.051 -0.013 0.008 0.005
C4A 0.029 0.045 0.037 -0.012 0.006 0.001
C8A 0.031 0.060 0.033 -0.008 0.013 0.002
C18 0.050 0.048 0.047 0.001 0.022 0.021
C1 0.047 0.067 0.045 -0.015 0.031 -0.011
C13 0.041 0.129 0.028 0.022 0.021 0.009
C8E 0.033 0.069 0.029 0.015 0.013 0.014
C41 0.043 0.046 0.025 -0.001 0.011 0.002
N3D 0.038 0.044 0.035 -0.007 0.009 -0.006
C10 0.028 0.110 0.047 -0.014 -0.005 -0.012
C5C 0.033 0.030 0.021 0.003 0.004 0.000
N3C 0.052 0.035 0.030 0.006 0.007 0.007
C4C 0.037 0.036 0.023 -0.002 0.001 -0.005
C2C 0.051 0.039 0.039 -0.001 0.016 0.008
C7 0.058 0.045 0.043 0.006 0.008 -0.024
C8 0.086 0.058 0.048 0.006 -0.003 -0.037
C9 0.148 0.070 0.063 -0.018 0.041 -0.043
C29 0.037 0.060 0.033 -0.009 0.002 0.010
C2A 0.036 0.053 0.043 -0.017 -0.004 0.008
Cl4 0.041 0.107 0.045 0.038 0.026 0.038
O1 0.032 0.054 0.022 0.008 0.013 0.014
C11 0.073 0.083 0.060 -0.003 -0.013 0.000
C14 0.094 0.117 0.050 -0.007 0.029 -0.009
C15 0.141 0.132 0.099 -0.030 0.069 -0.032
C12 0.110 0.088 0.123 0.023 0.017 0.004
C6 0.046 0.077 0.046 -0.014 0.010 0.002
C2 0.079 0.072 0.061 -0.031 0.051 -0.030
C3 0.089 0.079 0.083 -0.032 0.060 -0.028

loop_
_atom_type_symbol
_atom_type_description
_atom_type_scat_dispersion_real
_atom_type_scat_dispersion_imag
_atom_type_scat_source
C C 0.0033 0.0016 'International Tables Vol C Tables 4.2.6.8 and 6.1.1.4'
H H 0.0000 0.0000 'International Tables Vol C Tables 4.2.6.8 and 6.1.1.4'
Cl Cl 0.1484 0.1585 'International Tables Vol C Tables 4.2.6.8 and 6.1.1.4'
Cu Cu 0.3201 1.2651 'International Tables Vol C Tables 4.2.6.8 and 6.1.1.4'
N N 0.0061 0.0033 'International Tables Vol C Tables 4.2.6.8 and 6.1.1.4'
O O 0.0106 0.0060 'International Tables Vol C Tables 4.2.6.8 and 6.1.1.4'

loop_
_geom_angle_atom_site_label_1
_geom_angle_atom_site_label_2
_geom_angle_atom_site_label_3
_geom_angle
_geom_angle_site_symmetry_1
_geom_angle_site_symmetry_3
_geom_angle_publ_flag
O1 Cu1 N7D 175.40(17) . . ?
O1 Cu1 Cl5 85.53(11) . . ?
N7D Cu1 Cl5 91.90(14) . . ?
O1 Cu1 Cl2 85.49(11) . . ?
N7D Cu1 Cl2 93.48(14) . . ?
Cl5 Cu1 Cl2 132.61(6) . . ?
O1 Cu1 Cl6 80.43(11) . . ?
N7D Cu1 Cl6 104.14(13) . . ?
Cl5 Cu1 Cl6 115.31(6) . . ?
Cl2 Cu1 Cl6 108.82(6) . . ?
O1 Cu2 N7A 176.50(17) . . ?
O1 Cu2 Cl1 86.08(13) . . ?
N7A Cu2 Cl1 93.93(16) . . ?
O1 Cu2 Cl4 84.29(11) . . ?
N7A Cu2 Cl4 93.53(15) . . ?
Cl1 Cu2 Cl4 140.80(7) . . ?
O1 Cu2 Cl5 83.04(12) . . ?
N7A Cu2 Cl5 100.18(15) . . ?
Cl1 Cu2 Cl5 111.81(6) . . ?
Cl4 Cu2 Cl5 104.59(7) . . ?
O1 Cu3 N7B 174.09(16) . . ?
O1 Cu3 Cl3 83.03(11) . . ?
N7B Cu3 Cl3 94.72(13) . . ?
O1 Cu3 Cl6 82.74(11) . . ?
N7B Cu3 Cl6 103.01(13) . . ?
Cl3 Cu3 Cl6 123.70(6) . . ?
O1 Cu3 Cl1 83.14(12) . . ?
N7B Cu3 Cl1 93.35(13) . . ?
Cl3 Cu3 Cl1 120.31(6) . . ?
Cl6 Cu3 Cl1 111.53(5) . . ?
O1 Cu4 N7E 176.45(19) . . ?
O1 Cu4 Cl3 83.72(12) . . ?
N7E Cu4 Cl3 94.29(15) . . ?
O1 Cu4 Cl4 83.85(11) . . ?
N7E Cu4 Cl4 95.02(14) . . ?
Cl3 Cu4 Cl4 126.25(7) . . ?
O1 Cu4 Cl2 85.03(12) . . ?
N7E Cu4 Cl2 98.48(15) . . ?
Cl3 Cu4 Cl2 115.22(6) . . ?
Cl4 Cu4 Cl2 115.45(7) . . ?
N7F Cu5 O2 170.77(16) . . ?
N7F Cu5 N7C 104.93(17) . . ?
O2 Cu5 N7C 84.10(15) . . ?
N7F Cu5 Cl7 89.88(13) . . ?
O2 Cu5 Cl7 89.82(12) . . ?
N7C Cu5 Cl7 103.37(12) . . ?
N7F Cu5 Cl8 91.23(13) . . ?
O2 Cu5 Cl8 85.35(12) . . ?
N7C Cu5 Cl8 99.30(12) . . ?
Cl7 Cu5 Cl8 156.20(6) . . ?
Cu3 Cl6 Cu1 82.68(5) . . ?
Cu2 Cl1 Cu3 81.88(6) . . ?
Cu1 Cl2 Cu4 80.22(5) . . ?
Cu4 Cl3 Cu3 83.16(5) . . ?
C8A N7A C5A 105.3(5) . . ?
C8A N7A Cu2 119.8(4) . . ?
C5A N7A Cu2 134.6(4) . . ?
Cu1 Cl5 Cu2 81.58(5) . . ?
C8E N7E C5E 105.7(4) . . ?
C8E N7E Cu4 121.7(4) . . ?
C5E N7E Cu4 132.3(4) . . ?
C8D N7D C5D 104.6(5) . . ?
C8D N7D Cu1 119.9(4) . . ?
C5D N7D Cu1 134.4(4) . . ?
C8B N7B C5B 105.4(5) . . ?
C8B N7B Cu3 119.8(4) . . ?
C5B N7B Cu3 134.1(4) . . ?
C4E C5E N7E 108.7(5) . . ?
C4E C5E C6E 116.3(5) . . ?
N7E C5E C6E 135.0(5) . . ?
C4D C5D C6D 114.8(5) . . ?
C4D C5D N7D 109.8(5) . . ?
C6D C5D N7D 135.3(5) . . ?
C49 O2 Cu5 126.2(3) . . ?
C49 O2 H2M 121(4) . . ?
Cu5 O2 H2M 109(4) . . ?
C8F N7F C5F 105.3(4) . . ?
C8F N7F Cu5 120.6(4) . . ?
C5F N7F Cu5 133.8(3) . . ?
C6C N6C C30 121.8(5) . . ?
C6C N6C H6C 119.1 . . ?
C30 N6C H6C 119.1 . . ?
N1C C6C N6C 120.7(5) . . ?
N1C C6C C5C 118.4(5) . . ?
N6C C6C C5C 120.9(5) . . ?
N6C C30 C19 109.6(4) . . ?
N6C C30 H30A 109.8 . . ?
C19 C30 H30A 109.8 . . ?
N6C C30 H30B 109.8 . . ?
C19 C30 H30B 109.8 . . ?
H30A C30 H30B 108.2 . . ?
C2C N1C C6C 118.0(5) . . ?
C8C N7C C5C 105.3(5) . . ?
C8C N7C Cu5 118.0(4) . . ?
C5C N7C Cu5 136.0(3) . . ?
C8F N9F C4F 107.5(4) . . ?
C8F N9F C16 126.2(4) . . ?
C4F N9F C16 125.0(4) . . ?
C4E N9E C8E 105.8(5) . . ?
C4E N9E C13 127.2(5) . . ?
C8E N9E C13 127.0(5) . . ?
N3E C4E N9E 124.8(5) . . ?
N3E C4E C5E 127.8(5) . . ?
N9E C4E C5E 107.4(5) . . ?
C2E N3E C4E 111.4(5) . . ?
C2F N3F C4F 111.5(5) . . ?
N9F C16 C17 110.5(4) . . ?
N9F C16 H16A 109.5 . . ?
C17 C16 H16A 109.5 . . ?
N9F C16 H16B 109.5 . . ?
C17 C16 H16B 109.5 . . ?
H16A C16 H16B 108.1 . . ?
N3F C4F N9F 127.2(5) . . ?
N3F C4F C5F 126.3(5) . . ?
N9F C4F C5F 106.4(5) . . ?
C20 C21 C22 119.9(5) . . ?
C20 C21 C28 121.5(5) . . ?
C22 C21 C28 118.4(5) . . ?
C19 C20 C21 118.8(5) . . ?
C19 C20 C29 121.9(5) . . ?
C21 C20 C29 119.3(5) . . ?
C20 C19 C24 121.7(5) . . ?
C20 C19 C30 119.7(5) . . ?
C24 C19 C30 118.4(5) . . ?
C8C N9C C4C 108.3(4) . . ?
C8C N9C C7 123.9(5) . . ?
C4C N9C C7 127.1(5) . . ?
N7C C8C N9C 110.6(5) . . ?
N7C C8C H8C 124.7 . . ?
N9C C8C H8C 124.7 . . ?
C6F N1F C2F 118.4(4) . . ?
N7B C8B N9B 112.1(5) . . ?
N7B C8B H8B 124.0 . . ?
N9B C8B H8B 124.0 . . ?
C4B C5B N7B 108.6(5) . . ?
C4B C5B C6B 116.7(6) . . ?
N7B C5B C6B 134.7(5) . . ?
N3F C2F N1F 128.8(5) . . ?
N3F C2F H2F 115.6 . . ?
N1F C2F H2F 115.6 . . ?
C8B N9B C4B 106.4(5) . . ?
C8B N9B C4 126.9(5) . . ?
C4B N9B C4 126.7(6) . . ?
C4F C5F N7F 108.6(4) . . ?
C4F C5F C6F 116.8(5) . . ?
N7F C5F C6F 134.6(5) . . ?
N7F C8F N9F 112.1(5) . . ?
N7F C8F H8F 124.0 . . ?
N9F C8F H8F 124.0 . . ?
C6F N6F C41 122.2(5) . 2_656 ?
C6F N6F H6F 118.9 . . ?
C41 N6F H6F 118.9 2_656 . ?
C22 C23 C24 119.7(5) . . ?
C22 C23 C26 119.1(5) . . ?
C24 C23 C26 120.7(5) . . ?
C24 C25 H25A 109.5 . . ?
C24 C25 H25B 109.5 . . ?
H25A C25 H25B 109.5 . . ?
C24 C25 H25C 109.5 . . ?
H25A C25 H25C 109.5 . . ?
H25B C25 H25C 109.5 . . ?
N1F C6F N6F 118.6(5) . . ?
N1F C6F C5F 118.1(5) . . ?
N6F C6F C5F 123.3(5) . . ?
C23 C22 C21 120.1(5) . . ?
C23 C22 C27 119.6(5) . . ?
C21 C22 C27 120.3(5) . . ?
C36 C31 C32 119.9(6) . . ?
C36 C31 C37 119.2(6) . . ?
C32 C31 C37 120.4(5) . . ?
C22 C27 H27A 109.5 . . ?
C22 C27 H27B 109.5 . . ?
H27A C27 H27B 109.5 . . ?
C22 C27 H27C 109.5 . . ?
H27A C27 H27C 109.5 . . ?
H27B C27 H27C 109.5 . . ?
C36 C42 H42A 109.5 . . ?
C36 C42 H42B 109.5 . . ?
H42A C42 H42B 109.5 . . ?
C36 C42 H42C 109.5 . . ?
H42A C42 H42C 109.5 . . ?
H42B C42 H42C 109.5 . . ?
C34 C35 C36 121.3(5) . . ?
C34 C35 C41 119.2(5) . . ?
C36 C35 C41 119.3(5) . . ?
O2 C49 H49A 109.5 . . ?
O2 C49 H49B 109.5 . . ?
H49A C49 H49B 109.5 . . ?
O2 C49 H49C 109.5 . . ?
H49A C49 H49C 109.5 . . ?
H49B C49 H49C 109.5 . . ?
C31 C36 C35 119.2(6) . . ?
C31 C36 C42 120.6(6) . . ?
C35 C36 C42 120.1(5) . . ?
C2D N1D C6D 118.7(5) . . ?
C8D N9D C4D 107.6(5) . . ?
C8D N9D C10 127.5(5) . . ?
C4D N9D C10 124.8(5) . . ?
N3D C4D N9D 126.5(5) . . ?
N3D C4D C5D 128.4(5) . . ?
N9D C4D C5D 105.0(5) . . ?
N1D C2D N3D 129.4(6) . . ?
N1D C2D H2D 115.3 . . ?
N3D C2D H2D 115.3 . . ?
N6D C6D N1D 119.8(5) . . ?
N6D C6D C5D 121.6(5) . . ?
N1D C6D C5D 118.6(5) . . ?
C6E N6E C28 121.9(5) . . ?
C6E N6E H6E 119.1 . . ?
C28 N6E H6E 119.1 . . ?
C19 C24 C23 119.6(5) . . ?
C19 C24 C25 120.9(5) . . ?
C23 C24 C25 119.4(5) . . ?
C16 C17 C18 112.3(5) . . ?
C16 C17 H17A 109.1 . . ?
C18 C17 H17A 109.1 . . ?
C16 C17 H17B 109.1 . . ?
C18 C17 H17B 109.1 . . ?
H17A C17 H17B 107.9 . . ?
C35 C34 C33 117.3(6) . . ?
C35 C34 C40 121.2(5) . . ?
C33 C34 C40 121.4(5) . . ?
C32 C33 C34 121.8(6) . . ?
C32 C33 C39 117.2(6) . . ?
C34 C33 C39 120.7(6) . . ?
N6D C26 C23 104.6(4) . . ?
N6D C26 H26A 110.8 . . ?
C23 C26 H26A 110.8 . . ?
N6D C26 H26B 110.8 . . ?
C23 C26 H26B 110.8 . . ?
H26A C26 H26B 108.9 . . ?
C33 C32 C31 119.8(5) . . ?
C33 C32 C38 120.9(6) . . ?
C31 C32 C38 119.2(6) . . ?
C34 C40 H40A 109.5 . . ?
C34 C40 H40B 109.5 . . ?
H40A C40 H40B 109.5 . . ?
C34 C40 H40C 109.5 . . ?
H40A C40 H40C 109.5 . . ?
H40B C40 H40C 109.5 . . ?
C2B N3B C4B 110.1(5) . . ?
C2B N1B C6B 118.4(5) . . ?
C6B N6B C37 122.3(5) . . ?
C6B N6B H6B 118.9 . . ?
C37 N6B H6B 118.9 . . ?
C6A N1A C2A 118.9(5) . . ?
N3B C2B N1B 129.7(6) . . ?
N3B C2B H2B 115.1 . . ?
N1B C2B H2B 115.1 . . ?
C4A C5A C6A 116.9(5) . . ?
C4A C5A N7A 108.1(5) . . ?
C6A C5A N7A 135.0(5) . . ?
N3B C4B C5B 127.6(6) . . ?
N3B C4B N9B 125.0(6) . . ?
C5B C4B N9B 107.4(5) . . ?
N6A C6A N1A 119.5(5) . . ?
N6A C6A C5A 122.7(5) . . ?
N1A C6A C5A 117.8(5) . . ?
N3E C2E N1E 127.4(5) . . ?
N3E C2E H2E 116.3 . . ?
N1E C2E H2E 116.3 . . ?
C6D N6D C26 122.0(5) . . ?
C6D N6D H6D 119.0 . . ?
C26 N6D H6D 119.0 . . ?
C8A N9A C4A 106.3(5) . . ?
C8A N9A C1 126.7(5) . . ?
C4A N9A C1 126.9(5) . . ?
N7D C8D N9D 113.0(5) . . ?
N7D C8D H8D 123.5 . . ?
N9D C8D H8D 123.5 . . ?
C6 C5 C4 114.1(6) . . ?
C6 C5 H5A 108.7 . . ?
C4 C5 H5A 108.7 . . ?
C6 C5 H5B 108.7 . . ?
C4 C5 H5B 108.7 . . ?
H5A C5 H5B 107.6 . . ?
N9B C4 C5 110.9(5) . . ?
N9B C4 H4A 109.5 . . ?
C5 C4 H4A 109.5 . . ?
N9B C4 H4B 109.5 . . ?
C5 C4 H4B 109.5 . . ?
H4A C4 H4B 108.1 . . ?
C2E N1E C6E 120.8(5) . . ?
N6E C6E N1E 119.4(5) . . ?
N6E C6E C5E 124.4(5) . . ?
N1E C6E C5E 116.2(5) . . ?
N6B C6B N1B 119.7(5) . . ?
N6B C6B C5B 122.7(5) . . ?
N1B C6B C5B 117.6(5) . . ?
N6B C37 C31 105.0(5) . . ?
N6B C37 H37A 110.7 . . ?
C31 C37 H37A 110.7 . . ?
N6B C37 H37B 110.7 . . ?
C31 C37 H37B 110.7 . . ?
H37A C37 H37B 108.8 . . ?
N6E C28 C21 106.0(4) . . ?
N6E C28 H28A 110.5 . . ?
C21 C28 H28A 110.5 . . ?
N6E C28 H28B 110.5 . . ?
C21 C28 H28B 110.5 . . ?
H28A C28 H28B 108.7 . . ?
N6A C39 C33 105.9(5) . . ?
N6A C39 H39A 110.6 . . ?
C33 C39 H39A 110.6 . . ?
N6A C39 H39B 110.6 . . ?
C33 C39 H39B 110.6 . . ?
H39A C39 H39B 108.7 . . ?
C32 C38 H38A 109.5 . . ?
C32 C38 H38B 109.5 . . ?
H38A C38 H38B 109.5 . . ?
C32 C38 H38C 109.5 . . ?
H38A C38 H38C 109.5 . . ?
H38B C38 H38C 109.5 . . ?
C6A N6A C39 123.0(5) . . ?
C6A N6A H6A 118.5 . . ?
C39 N6A H6A 118.5 . . ?
C2A N3A C4A 111.6(5) . . ?
N3A C4A C5A 126.9(6) . . ?
N3A C4A N9A 125.4(5) . . ?
C5A C4A N9A 107.6(5) . . ?
N7A C8A N9A 112.6(5) . . ?
N7A C8A H8A 123.7 . . ?
N9A C8A H8A 123.7 . . ?
C17 C18 H18A 109.5 . . ?
C17 C18 H18B 109.5 . . ?
H18A C18 H18B 109.5 . . ?
C17 C18 H18C 109.5 . . ?
H18A C18 H18C 109.5 . . ?
H18B C18 H18C 109.5 . . ?
N9A C1 C2 109.5(5) . . ?
N9A C1 H1A 109.8 . . ?
C2 C1 H1A 109.8 . . ?
N9A C1 H1B 109.8 . . ?
C2 C1 H1B 109.8 . . ?
H1A C1 H1B 108.2 . . ?
C14 C13 N9E 113.3(6) . . ?
C14 C13 H13A 108.9 . . ?
N9E C13 H13A 108.9 . . ?
C14 C13 H13B 108.9 . . ?
N9E C13 H13B 108.9 . . ?
H13A C13 H13B 107.7 . . ?
N7E C8E N9E 112.4(5) . . ?
N7E C8E H8E 123.8 . . ?
N9E C8E H8E 123.8 . . ?
N6F C41 C35 112.1(4) 2_656 . ?
N6F C41 H41A 109.2 2_656 . ?
C35 C41 H41A 109.2 . . ?
N6F C41 H41B 109.2 2_656 . ?
C35 C41 H41B 109.2 . . ?
H41A C41 H41B 107.9 . . ?
C4D N3D C2D 109.8(5) . . ?
N9D C10 C11 112.6(6) . . ?
N9D C10 H10A 109.1 . . ?
C11 C10 H10A 109.1 . . ?
N9D C10 H10B 109.1 . . ?
C11 C10 H10B 109.1 . . ?
H10A C10 H10B 107.8 . . ?
N7C C5C C4C 110.4(5) . . ?
N7C C5C C6C 133.4(5) . . ?
C4C C5C C6C 116.1(5) . . ?
C2C N3C C4C 111.2(5) . . ?
N3C C4C N9C 128.3(5) . . ?
N3C C4C C5C 126.3(5) . . ?
N9C C4C C5C 105.4(5) . . ?
N3C C2C N1C 129.6(6) . . ?
N3C C2C H2C 115.2 . . ?
N1C C2C H2C 115.2 . . ?
N9C C7 C8 108.9(5) . . ?
N9C C7 H7A 109.9 . . ?
C8 C7 H7A 109.9 . . ?
N9C C7 H7B 109.9 . . ?
C8 C7 H7B 109.9 . . ?
H7A C7 H7B 108.3 . . ?
C9 C8 C7 113.5(6) . . ?
C9 C8 H8G 108.9 . . ?
C7 C8 H8G 108.9 . . ?
C9 C8 H8H 108.9 . . ?
C7 C8 H8H 108.9 . . ?
H8G C8 H8H 107.7 . . ?
C8 C9 H9A 109.5 . . ?
C8 C9 H9B 109.5 . . ?
H9A C9 H9B 109.5 . . ?
C8 C9 H9C 109.5 . . ?
H9A C9 H9C 109.5 . . ?
H9B C9 H9C 109.5 . . ?
C20 C29 H29A 109.5 . . ?
C20 C29 H29B 109.5 . . ?
H29A C29 H29B 109.5 . . ?
C20 C29 H29C 109.5 . . ?
H29A C29 H29C 109.5 . . ?
H29B C29 H29C 109.5 . . ?
N3A C2A N1A 127.8(6) . . ?
N3A C2A H2A 116.1 . . ?
N1A C2A H2A 116.1 . . ?
Cu2 Cl4 Cu4 81.00(5) . . ?
Cu4 O1 Cu2 108.05(16) . . ?
Cu4 O1 Cu3 109.85(18) . . ?
Cu2 O1 Cu3 107.89(19) . . ?
Cu4 O1 Cu1 107.09(19) . . ?
Cu2 O1 Cu1 109.67(18) . . ?
Cu3 O1 Cu1 114.14(16) . . ?
C12 C11 C10 118.4(8) . . ?
C12 C11 H11A 107.7 . . ?
C10 C11 H11A 107.7 . . ?
C12 C11 H11B 107.7 . . ?
C10 C11 H11B 107.7 . . ?
H11A C11 H11B 107.1 . . ?
C13 C14 C15 111.4(8) . . ?
C13 C14 H14A 109.3 . . ?
C15 C14 H14A 109.3 . . ?
C13 C14 H14B 109.3 . . ?
C15 C14 H14B 109.3 . . ?
H14A C14 H14B 108.0 . . ?
C14 C15 H15A 109.5 . . ?
C14 C15 H15B 109.5 . . ?
H15A C15 H15B 109.5 . . ?
C14 C15 H15C 109.5 . . ?
H15A C15 H15C 109.5 . . ?
H15B C15 H15C 109.5 . . ?
C11 C12 H12A 109.5 . . ?
C11 C12 H12B 109.5 . . ?
H12A C12 H12B 109.5 . . ?
C11 C12 H12C 109.5 . . ?
H12A C12 H12C 109.5 . . ?
H12B C12 H12C 109.5 . . ?
C1 C2 C3 110.7(5) . . ?
C1 C2 H2G 109.5 . . ?
C3 C2 H2G 109.5 . . ?
C1 C2 H2H 109.5 . . ?
C3 C2 H2H 109.5 . . ?
H2G C2 H2H 108.1 . . ?
C2 C3 H3A 109.5 . . ?
C2 C3 H3B 109.5 . . ?
H3A C3 H3B 109.5 . . ?
C2 C3 H3C 109.5 . . ?
H3A C3 H3C 109.5 . . ?
H3B C3 H3C 109.5 . . ?

loop_
_geom_bond_atom_site_label_1
_geom_bond_atom_site_label_2
_geom_bond_distance
_geom_bond_site_symmetry_2
_geom_bond_publ_flag
Cu1 O1 1.926(4) . ?
Cu1 N7D 1.999(5) . ?
Cu1 Cl5 2.3571(15) . ?
Cu1 Cl2 2.3881(16) . ?
Cu1 Cl6 2.4863(16) . ?
Cu2 O1 1.919(4) . ?
Cu2 N7A 1.989(5) . ?
Cu2 Cl1 2.3165(19) . ?
Cu2 Cl4 2.3819(18) . ?
Cu2 Cl5 2.4531(17) . ?
Cu3 O1 1.922(4) . ?
Cu3 N7B 2.008(5) . ?
Cu3 Cl3 2.3783(16) . ?
Cu3 Cl6 2.4025(15) . ?
Cu3 Cl1 2.4202(15) . ?
Cu4 O1 1.918(3) . ?
Cu4 N7E 1.983(4) . ?
Cu4 Cl3 2.3564(18) . ?
Cu4 Cl4 2.3985(17) . ?
Cu4 Cl2 2.4111(17) . ?
Cu5 N7F 2.009(4) . ?
Cu5 O2 2.022(4) . ?
Cu5 N7C 2.228(4) . ?
Cu5 Cl7 2.2805(15) . ?
Cu5 Cl8 2.2898(16) . ?
N7A C8A 1.306(7) . ?
N7A C5A 1.414(7) . ?
N7E C8E 1.307(7) . ?
N7E C5E 1.387(7) . ?
N7D C8D 1.330(7) . ?
N7D C5D 1.405(7) . ?
N7B C8B 1.319(7) . ?
N7B C5B 1.410(7) . ?
C5E C4E 1.384(7) . ?
C5E C6E 1.419(7) . ?
C5D C4D 1.394(7) . ?
C5D C6D 1.404(7) . ?
O2 C49 1.418(6) . ?
O2 H2M 0.94(2) . ?
N7F C8F 1.323(7) . ?
N7F C5F 1.397(6) . ?
N6C C6C 1.354(7) . ?
N6C C30 1.481(6) . ?
N6C H6C 0.8600 . ?
C6C N1C 1.354(7) . ?
C6C C5C 1.400(7) . ?
C30 C19 1.531(7) . ?
C30 H30A 0.9700 . ?
C30 H30B 0.9700 . ?
N1C C2C 1.340(7) . ?
N7C C8C 1.351(7) . ?
N7C C5C 1.381(7) . ?
N9F C8F 1.352(7) . ?
N9F C4F 1.363(6) . ?
N9F C16 1.482(6) . ?
N9E C4E 1.357(7) . ?
N9E C8E 1.382(7) . ?
N9E C13 1.473(7) . ?
C4E N3E 1.336(7) . ?
N3E C2E 1.325(7) . ?
N3F C2F 1.321(6) . ?
N3F C4F 1.342(7) . ?
C16 C17 1.528(7) . ?
C16 H16A 0.9700 . ?
C16 H16B 0.9700 . ?
C4F C5F 1.387(7) . ?
C21 C20 1.412(8) . ?
C21 C22 1.413(8) . ?
C21 C28 1.517(8) . ?
C20 C19 1.387(7) . ?
C20 C29 1.519(8) . ?
C19 C24 1.390(8) . ?
N9C C8C 1.370(7) . ?
N9C C4C 1.371(7) . ?
N9C C7 1.481(7) . ?
C8C H8C 0.9300 . ?
N1F C6F 1.345(7) . ?
N1F C2F 1.349(7) . ?
C8B N9B 1.363(8) . ?
C8B H8B 0.9300 . ?
C5B C4B 1.362(8) . ?
C5B C6B 1.419(8) . ?
C2F H2F 0.9300 . ?
N9B C4B 1.379(7) . ?
N9B C4 1.484(7) . ?
C5F C6F 1.404(7) . ?
C8F H8F 0.9300 . ?
N6F C6F 1.345(7) . ?
N6F C41 1.476(7) 2_656 ?
N6F H6F 0.8600 . ?
C23 C22 1.392(8) . ?
C23 C24 1.405(8) . ?
C23 C26 1.502(7) . ?
C25 C24 1.521(7) . ?
C25 H25A 0.9600 . ?
C25 H25B 0.9600 . ?
C25 H25C 0.9600 . ?
C22 C27 1.547(8) . ?
C31 C36 1.387(8) . ?
C31 C32 1.423(9) . ?
C31 C37 1.523(9) . ?
C27 H27A 0.9600 . ?
C27 H27B 0.9600 . ?
C27 H27C 0.9600 . ?
C42 C36 1.516(8) . ?
C42 H42A 0.9600 . ?
C42 H42B 0.9600 . ?
C42 H42C 0.9600 . ?
C35 C34 1.413(8) . ?
C35 C36 1.414(8) . ?
C35 C41 1.507(8) . ?
C49 H49A 0.9600 . ?
C49 H49B 0.9600 . ?
C49 H49C 0.9600 . ?
N1D C2D 1.317(7) . ?
N1D C6D 1.345(7) . ?
N9D C8D 1.347(8) . ?
N9D C4D 1.394(7) . ?
N9D C10 1.473(8) . ?
C4D N3D 1.327(7) . ?
C2D N3D 1.337(7) . ?
C2D H2D 0.9300 . ?
C6D N6D 1.337(7) . ?
N6E C6E 1.324(6) . ?
N6E C28 1.488(7) . ?
N6E H6E 0.8600 . ?
C17 C18 1.557(8) . ?
C17 H17A 0.9700 . ?
C17 H17B 0.9700 . ?
C34 C33 1.415(8) . ?
C34 C40 1.494(9) . ?
C33 C32 1.372(9) . ?
C33 C39 1.535(8) . ?
C26 N6D 1.494(7) . ?
C26 H26A 0.9700 . ?
C26 H26B 0.9700 . ?
C32 C38 1.534(8) . ?
C40 H40A 0.9600 . ?
C40 H40B 0.9600 . ?
C40 H40C 0.9600 . ?
N3B C2B 1.325(7) . ?
N3B C4B 1.358(8) . ?
N1B C2B 1.338(7) . ?
N1B C6B 1.354(7) . ?
N6B C6B 1.322(7) . ?
N6B C37 1.486(7) . ?
N6B H6B 0.8600 . ?
N1A C6A 1.350(7) . ?
N1A C2A 1.352(8) . ?
C2B H2B 0.9300 . ?
C5A C4A 1.362(8) . ?
C5A C6A 1.410(8) . ?
C6A N6A 1.335(7) . ?
C2E N1E 1.340(7) . ?
C2E H2E 0.9300 . ?
N6D H6D 0.8600 . ?
N9A C8A 1.358(7) . ?
N9A C4A 1.369(7) . ?
N9A C1 1.486(7) . ?
C8D H8D 0.9300 . ?
C5 C6 1.514(9) . ?
C5 C4 1.545(8) . ?
C5 H5A 0.9700 . ?
C5 H5B 0.9700 . ?
C4 H4A 0.9700 . ?
C4 H4B 0.9700 . ?
N1E C6E 1.355(7) . ?
C37 H37A 0.9700 . ?
C37 H37B 0.9700 . ?
C28 H28A 0.9700 . ?
C28 H28B 0.9700 . ?
C39 N6A 1.494(7) . ?
C39 H39A 0.9700 . ?
C39 H39B 0.9700 . ?
C38 H38A 0.9600 . ?
C38 H38B 0.9600 . ?
C38 H38C 0.9600 . ?
N6A H6A 0.8600 . ?
N3A C2A 1.321(8) . ?
N3A C4A 1.355(7) . ?
C8A H8A 0.9300 . ?
C18 H18A 0.9600 . ?
C18 H18B 0.9600 . ?
C18 H18C 0.9600 . ?
C1 C2 1.499(9) . ?
C1 H1A 0.9700 . ?
C1 H1B 0.9700 . ?
C13 C14 1.439(11) . ?
C13 H13A 0.9700 . ?
C13 H13B 0.9700 . ?
C8E H8E 0.9300 . ?
C41 N6F 1.476(7) 2_656 ?
C41 H41A 0.9700 . ?
C41 H41B 0.9700 . ?
C10 C11 1.526(10) . ?
C10 H10A 0.9700 . ?
C10 H10B 0.9700 . ?
C5C C4C 1.391(7) . ?
N3C C2C 1.305(7) . ?
N3C C4C 1.350(7) . ?
C2C H2C 0.9300 . ?
C7 C8 1.557(9) . ?
C7 H7A 0.9700 . ?
C7 H7B 0.9700 . ?
C8 C9 1.555(11) . ?
C8 H8G 0.9700 . ?
C8 H8H 0.9700 . ?
C9 H9A 0.9600 . ?
C9 H9B 0.9600 . ?
C9 H9C 0.9600 . ?
C29 H29A 0.9600 . ?
C29 H29B 0.9600 . ?
C29 H29C 0.9600 . ?
C2A H2A 0.9300 . ?
C11 C12 1.328(10) . ?
C11 H11A 0.9700 . ?
C11 H11B 0.9700 . ?
C14 C15 1.463(13) . ?
C14 H14A 0.9700 . ?
C14 H14B 0.9700 . ?
C15 H15A 0.9600 . ?
C15 H15B 0.9600 . ?
C15 H15C 0.9600 . ?
C12 H12A 0.9600 . ?
C12 H12B 0.9600 . ?
C12 H12C 0.9600 . ?
C2 C3 1.521(8) . ?
C2 H2G 0.9700 . ?
C2 H2H 0.9700 . ?
C3 H3A 0.9600 . ?
C3 H3B 0.9600 . ?
C3 H3C 0.9600 . ?
